data_9012749
loop_
_publ_author_name
'Ekimenkova, I. A.'
'Rastsvetaeva, R. K.'
'Chukanov, N. V.'
'Khasanov, S. S.'

_publ_section_title
;
 Crystal structure of an oxonium-containing analogue of eudialyte
;
_journal_name_full 'Doklady Chemistry'
_journal_page_first 65
_journal_page_last 69
_journal_volume 371
_journal_year 2000
_chemical_compound_source 'Karnasurt Mountains, Lovozero massif, Kola Peninsula, Russia'
_chemical_formula_sum
;Ca3.3 Ce0.498 Cl0.26 Fe2.1 H14.43 K0.3 Mn1.398 Na9.63 Nb0.1 O79.16 Si24.3
 Sr0.504 Ti0.1 Zr3.399
;
_chemical_name_mineral Ikranite
_space_group_IT_number 160
_symmetry_space_group_name_Hall 'R 3 -2"'
_symmetry_space_group_name_H-M 'R 3 m :H'
_cell_angle_alpha 90
_cell_angle_beta 90
_cell_angle_gamma 120
_cell_formula_units_Z 3
_cell_length_a 14.167
_cell_length_b 14.167
_cell_length_c 30.081
_cell_volume 5228.519
_database_code_amcsd 0012505
_exptl_crystal_density_diffrn 2.830
_cod_original_sg_symbol_H-M 'R 3 m'
_cod_original_formula_sum
;Zr3.399 Ca3.3 Mn1.398 Ce.498 Na9.63 Sr.504 Si24.3 O79.16 Fe2.1 Nb.1 Ti.1 K.3
 H14.43 Cl.26
;
_cod_database_code 9012749

loop_
_space_group_symop_operation_xyz
x,y,z
2/3+x,1/3+y,1/3+z
1/3+x,2/3+y,2/3+z
x,x-y,z
2/3+x,1/3+x-y,1/3+z
1/3+x,2/3+x-y,2/3+z
-y,-x,z
2/3-y,1/3-x,1/3+z
1/3-y,2/3-x,2/3+z
-x+y,y,z
2/3-x+y,1/3+y,1/3+z
1/3-x+y,2/3+y,2/3+z
-y,x-y,z
2/3-y,1/3+x-y,1/3+z
1/3-y,2/3+x-y,2/3+z
-x+y,-x,z
2/3-x+y,1/3-x,1/3+z
1/3-x+y,2/3-x,2/3+z

loop_
_atom_site_label
_atom_site_fract_x
_atom_site_fract_y
_atom_site_fract_z
_atom_site_occupancy
_atom_site_U_iso_or_equiv
_atom_site_type_symbol
_atom_site_attached_hydrogens
Zr1 0.33320 0.16660 0.16690 1.00000 0.02356 Zr 0
Ca 0.40520 0.33450 0.33370 0.55000 0.02799 Ca 0
Mn 0.40520 0.33450 0.33370 0.23300 0.02799 Mn 0
Ce 0.40520 0.33450 0.33370 0.08300 0.02799 Ce 0
Na1 0.40520 0.33450 0.33370 0.07500 0.02799 Na 0
Sr 0.40520 0.33450 0.33370 0.05900 0.02799 Sr 0
Si1 0.08320 0.54160 0.25730 1.00000 0.02660 Si 0
Si2 0.14060 0.07030 0.08040 1.00000 0.02533 Si 0
Si3 0.05500 0.32490 0.23660 1.00000 0.01900 Si 0
Si4 0.20560 0.41120 0.07880 1.00000 0.03420 Si 0
Si5 0.52660 0.26330 0.25380 1.00000 0.02153 Si 0
Si6 -0.00730 0.60520 0.09710 1.00000 0.02026 Si 0
O1 0.02180 0.51090 0.30170 1.00000 0.04939 O 0
O2 0.41270 0.30920 0.12780 1.00000 0.02913 O 0
O3 0.40210 0.03420 0.04510 1.00000 0.05193 O 0
O4 0.03590 0.29930 0.28810 1.00000 0.05066 O 0
O5 0.09390 0.37380 0.10730 1.00000 0.03420 O 0
O6 0.39120 0.43770 0.22600 1.00000 0.03166 O 0
O7 0.25840 0.02840 0.20530 1.00000 0.03926 O 0
O8 0.44520 0.22260 0.29380 1.00000 0.07346 O 0
O9 0.17650 0.35300 0.22020 1.00000 0.03166 O 0
O10 0.19120 0.09560 0.12590 1.00000 0.04053 O 0
O11 0.18080 0.36160 0.02840 1.00000 0.04559 O 0
O12 0.60600 0.39400 0.25370 1.00000 0.03926 O 0
O13 0.22080 0.11040 0.03890 1.00000 0.05066 O 0
O14 0.39510 0.60490 0.25400 1.00000 0.06079 O 0
O15 0.01850 0.50920 0.10460 1.00000 0.05066 O 0
O16 0.06170 0.12340 0.07400 1.00000 0.03166 O 0
O17 0.27250 0.54500 0.07090 1.00000 0.06333 O 0
O18 0.46920 0.23460 0.20450 1.00000 0.04306 O 0
Fe 0.15730 0.31460 0.33490 0.70000 0.05826 Fe 0
ZrM1 0.33333 0.66667 0.03060 0.08600 0.02406 Zr 0
NbM1 0.33333 0.66667 0.03060 0.03200 0.02406 Nb 0
TiM1 0.33333 0.66667 0.03060 0.03200 0.02406 Ti 0
ZrM2 0.33333 0.66667 0.28750 0.16300 0.03546 Zr 0
NbM2 0.33333 0.66667 0.28750 0.06800 0.03546 Nb 0
TiM2 0.33333 0.66667 0.28750 0.06800 0.03546 Ti 0
Zr2 0.33333 0.66667 0.22710 0.15000 0.02786 Zr 0
Si7 0.33333 0.66667 0.08590 0.30000 0.02153 Si 0
Nal 0.53240 0.46760 -0.00300 0.30000 0.11779 Na 0
Na2a 0.56810 0.43190 0.17300 0.70000 0.01646 Na 0
Na2b 0.54500 0.45500 0.17890 0.30000 0.03293 Na 0
Na3 0.19480 0.09740 0.28740 0.65000 0.03166 Na 0
K3 0.19480 0.09740 0.28740 0.10000 0.03166 K 0
Sr3 0.19480 0.09740 0.28740 0.05000 0.03166 Sr 0
Na4 0.11100 0.22200 0.15280 0.49500 0.02786 Na 0
H3O 0.11100 0.22200 0.15280 0.16500 0.02786 H 0
Na2 0.46480 0.23240 0.04840 0.61500 0.01773 Na 0
H3O2 0.46480 0.23240 0.04840 0.20500 0.01773 H 0
H3O3 0.08080 0.16160 0.16630 0.34000 0.03800 H 0
H3O4 0.49200 0.24600 0.03500 0.18000 0.01520 H 0
H3O5 0.13400 0.06700 0.27900 0.20000 0.02406 H 0
O-H1 0.33333 0.66667 0.13700 0.30000 0.08866 O 1
O-H2 0.39100 0.60900 0.15900 0.22000 0.05066 O 1
O-H3 0.25900 0.51800 0.33070 0.70000 0.08232 O 1
O-H4 0.42000 0.58000 -0.00090 0.70000 0.08992 O 1
Cl 0.33333 0.66667 0.15000 0.26000 0.06713 Cl 0
Watla 0.00000 0.00000 0.22500 0.70000 0.01900 O 2
Watlb 0.00000 0.00000 0.19900 0.30000 0.01773 O 2
Wat2 0.66667 0.33333 0.09990 1.00000 0.03166 O 2

loop_
_cod_changelog_entry_id
_cod_changelog_entry_author
_cod_changelog_entry_date
_cod_changelog_entry_text
1
;cod-tools version 3.8.0
Id: cif_guess_AMCSD_atom_types 9581 2023-05-17 12:35:41Z saulius
;
2023-05-21T08:54:28+03:00
;Derived atom types and hydrogen counts
from atom names that follow the AMCSD naming convention
(Wat == water, O-H == hydroxyl).
;
2
;cod-tools version 3.10.1
Id: cif_fix_AMCSD_atom_labels 10224 2024-08-07 11:09:31Z saulius
;
2024-08-07T19:40:09+03:00
;Changed the following '_atom_site_label' values:
the first duplicated label 'Zr'  converted to 'Zr1'
duplicated label 'Zr' at index 37 converted to 'Zr2'
the first duplicated label 'Na'  converted to 'Na1'
duplicated label 'Na' at index 45 converted to 'Na4'
;

loop_
_cod_related_entry_id
_cod_related_entry_database
_cod_related_entry_code
1 AMCSD 0012505
